data_1556848
loop_
_publ_author_name
'R, Shashi'
'Begum, Noor Shahina'

_publ_section_title
;
 Ethyl
 4-(2,5-dimethylphenyl)-6-methyl-2-sulfanylidene-1,2,3,4-tetrahydropyrimidine-5-carboxylate
;
_journal_coeditor_code HB4170
_journal_issue 10
_journal_name_full IUCrData
_journal_page_first x171440
_journal_paper_doi 10.1107/S2414314617014407
_journal_volume 2
_journal_year 2017
_chemical_formula_iupac 'C16 H20 N2 O2 S'
_chemical_formula_moiety 'C16 H20 N2 O2 S'
_chemical_formula_sum 'C16 H20 N2 O2 S'
_chemical_formula_weight 304.40
_chemical_name_systematic
'Ethyl 4-(2,5-dimethylphenyl)-6-methyl-2-sulfanylidene-1,2,3,4-tetrahydropyrimidine-5-carboxylate'
_space_group_crystal_system monoclinic
_space_group_IT_number 14
_space_group_name_Hall '-P 2yn'
_space_group_name_H-M_alt 'P 1 21/n 1'
_atom_sites_solution_hydrogens geom
_atom_sites_solution_primary direct
_audit_creation_method SHELXL-2014/7
_cell_angle_alpha 90
_cell_angle_beta 100.3770(10)
_cell_angle_gamma 90
_cell_formula_units_Z 8
_cell_length_a 14.4124(7)
_cell_length_b 14.9172(6)
_cell_length_c 15.1412(6)
_cell_measurement_reflns_used 5637
_cell_measurement_temperature 100(2)
_cell_measurement_theta_max 25.0
_cell_measurement_theta_min 1.98
_cell_volume 3202.0(2)
_computing_cell_refinement
;
SAINT-Plus (Bruker, 1998)
;
_computing_data_collection
;
SMART (Bruker, 1998)
;
_computing_data_reduction
;
SAINT-Plus (Bruker, 1998)
;
_computing_molecular_graphics
;
CAMERON (Watkin <i>et al.</i>,  1996)
;
_computing_publication_material
;
SHELXL2014 (Sheldrick, 2015)
;
_computing_structure_refinement
;
SHELXL2014 (Sheldrick, 2015)
;
_computing_structure_solution
;
SHELXS97 (Sheldrick, 2008)
;
_diffrn_ambient_temperature 100(2)
_diffrn_measured_fraction_theta_full 0.999
_diffrn_measured_fraction_theta_max 0.999
_diffrn_measurement_device_type 'Bruker SMART APEX CCD'
_diffrn_measurement_method '\w scans'
_diffrn_radiation_type MoK\a
_diffrn_radiation_wavelength 0.71073
_diffrn_reflns_av_R_equivalents 0.0493
_diffrn_reflns_limit_h_max 17
_diffrn_reflns_limit_h_min -17
_diffrn_reflns_limit_k_max 17
_diffrn_reflns_limit_k_min -17
_diffrn_reflns_limit_l_max 18
_diffrn_reflns_limit_l_min -17
_diffrn_reflns_number 25239
_diffrn_reflns_theta_full 25.000
_diffrn_reflns_theta_max 25.000
_diffrn_reflns_theta_min 1.982
_exptl_absorpt_coefficient_mu 0.208
_exptl_absorpt_correction_T_max 0.971
_exptl_absorpt_correction_T_min 0.969
_exptl_absorpt_correction_type multi-scan
_exptl_absorpt_process_details
;
(SADABS; Bruker, 1998)
;
_exptl_crystal_colour 'pale yellow'
_exptl_crystal_density_diffrn 1.263
_exptl_crystal_description block
_exptl_crystal_F_000 1296
_exptl_crystal_size_max 0.15
_exptl_crystal_size_mid 0.15
_exptl_crystal_size_min 0.14
_refine_diff_density_max 0.509
_refine_diff_density_min -0.344
_refine_ls_extinction_method none
_refine_ls_goodness_of_fit_ref 0.782
_refine_ls_hydrogen_treatment constr
_refine_ls_matrix_type full
_refine_ls_number_parameters 407
_refine_ls_number_reflns 5637
_refine_ls_number_restraints 0
_refine_ls_restrained_S_all 0.782
_refine_ls_R_factor_all 0.0767
_refine_ls_R_factor_gt 0.0494
_refine_ls_shift/su_max 0.001
_refine_ls_shift/su_mean 0.000
_refine_ls_structure_factor_coef Fsqd
_refine_ls_weighting_details 'w=1/[\s^2^(Fo^2^)+(0.0900P)^2^+7.9246P] where P=(Fo^2^+2Fc^2^)/3'
_refine_ls_weighting_scheme calc
_refine_ls_wR_factor_gt 0.1235
_refine_ls_wR_factor_ref 0.1464
_reflns_number_gt 4227
_reflns_number_total 5637
_reflns_threshold_expression 'I > 2\s(I)'
_cod_data_source_file hb4170sup1.cif
_cod_data_source_block I
_cod_original_sg_symbol_H-M 'P 21/n'
_cod_database_code 1556848
_shelx_space_group_comment
;
The symmetry employed for this shelxl refinement is uniquely defined
by the following loop, which should always be used as a source of
symmetry information in preference to the above space-group names.
They are only intended as comments.
;
_shelx_estimated_absorpt_t_min 0.969
_shelx_estimated_absorpt_t_max 0.971

loop_
_space_group_symop_operation_xyz
'x, y, z'
'-x+1/2, y+1/2, -z+1/2'
'-x, -y, -z'
'x-1/2, -y-1/2, z-1/2'

loop_
_atom_site_type_symbol
_atom_site_label
_atom_site_fract_x
_atom_site_fract_y
_atom_site_fract_z
_atom_site_U_iso_or_equiv
_atom_site_adp_type
_atom_site_calc_flag
_atom_site_occupancy
_atom_site_disorder_assembly
_atom_site_disorder_group
S S1 0.00143(5) 0.85136(5) 0.03650(4) 0.02149(19) Uani d 1 . .
S S2 -0.12626(5) 0.60299(5) -0.02637(5) 0.0300(2) Uani d 1 . .
O O1 -0.20098(14) 0.83962(13) -0.39604(12) 0.0256(5) Uani d 1 . .
O O2 -0.13530(14) 0.97632(13) -0.38361(13) 0.0271(5) Uani d 1 . .
N N2' -0.30632(16) 0.63422(15) -0.01800(16) 0.0237(5) Uani d 1 . .
H H2' -0.3173 0.5816 -0.0440 0.028 Uiso calc 1 . .
N N1 -0.02760(15) 0.94157(15) -0.11651(14) 0.0194(5) Uani d 1 . .
H H1 -0.0160 0.9892 -0.0821 0.023 Uiso calc 1 . .
N N2 -0.06218(16) 0.79254(15) -0.12882(14) 0.0211(5) Uani d 1 . .
H H2 -0.0544 0.7385 -0.1053 0.025 Uiso calc 1 . .
C C2 -0.03058(18) 0.86416(18) -0.07630(18) 0.0190(6) Uani d 1 . .
C C5 -0.10039(19) 0.87969(18) -0.26024(18) 0.0196(6) Uani d 1 . .
N N1' -0.20635(16) 0.75143(15) 0.02123(15) 0.0235(5) Uani d 1 . .
H H1' -0.1486 0.7701 0.0420 0.028 Uiso calc 1 . .
C C4 -0.10644(19) 0.80106(18) -0.21849(18) 0.0224(6) Uani d 1 . .
C C6 -0.04177(19) 0.95575(18) -0.21342(17) 0.0196(6) Uani d 1 . .
H H6 -0.0778 1.0128 -0.2276 0.024 Uiso calc 1 . .
C C6' -0.2839(2) 0.81632(19) 0.02050(19) 0.0242(6) Uani d 1 . .
H H6' -0.2666 0.8567 0.0736 0.029 Uiso calc 1 . .
C C14' -0.25847(19) 0.96154(18) -0.0615(2) 0.0224(6) Uani d 1 . .
C C1' -0.4641(2) 0.6189(2) 0.0127(2) 0.0292(7) Uani d 1 . .
H H1'1 -0.4559 0.5894 0.0715 0.044 Uiso calc 1 . .
H H1'2 -0.4688 0.5734 -0.0346 0.044 Uiso calc 1 . .
H H1'3 -0.5219 0.6549 0.0037 0.044 Uiso calc 1 . .
C C3 -0.14684(19) 0.90319(18) -0.35165(18) 0.0214(6) Uani d 1 . .
C C10' -0.3412(2) 0.8390(2) -0.1455(2) 0.0293(7) Uani d 1 . .
H H10' -0.3662 0.7800 -0.1464 0.035 Uiso calc 1 . .
O O1' -0.41751(19) 0.89949(17) 0.0866(2) 0.0715(10) Uani d 1 . .
C C5' -0.3723(2) 0.76588(19) 0.03087(19) 0.0266(7) Uani d 1 . .
C C11 0.1992(2) 0.8927(2) -0.2667(2) 0.0312(7) Uani d 1 . .
C C9' -0.29503(19) 0.87409(18) -0.0645(2) 0.0232(6) Uani d 1 . .
C C9 0.0534(2) 0.96553(19) -0.24365(18) 0.0224(6) Uani d 1 . .
C C10 0.1109(2) 0.8900(2) -0.24104(18) 0.0246(6) Uani d 1 . .
H H10 0.0892 0.8348 -0.2211 0.030 Uiso calc 1 . .
C C16' -0.2128(2) 1.00512(19) 0.0250(2) 0.0286(7) Uani d 1 . .
H H2'1 -0.1864 1.0632 0.0121 0.043 Uiso calc 1 . .
H H2'2 -0.1623 0.9665 0.0560 0.043 Uiso calc 1 . .
H H2'3 -0.2601 1.0141 0.0633 0.043 Uiso calc 1 . .
C C2' -0.2169(2) 0.66710(19) -0.00703(18) 0.0238(6) Uani d 1 . .
C C4' -0.3815(2) 0.6781(2) 0.00902(18) 0.0244(6) Uani d 1 . .
C C7 -0.2443(2) 0.8619(2) -0.48809(19) 0.0302(7) Uani d 1 . .
H H7A -0.1962 0.8847 -0.5216 0.036 Uiso calc 1 . .
H H7B -0.2932 0.9086 -0.4885 0.036 Uiso calc 1 . .
C C1 -0.1571(2) 0.7181(2) -0.2567(2) 0.0331(7) Uani d 1 . .
H H1A -0.2253 0.7288 -0.2671 0.050 Uiso calc 1 . .
H H1B -0.1415 0.6684 -0.2143 0.050 Uiso calc 1 . .
H H1C -0.1377 0.7029 -0.3136 0.050 Uiso calc 1 . .
C C16 0.0274(2) 1.1324(2) -0.2750(2) 0.0333(7) Uani d 1 . .
H H16A 0.0249 1.1514 -0.2135 0.050 Uiso calc 1 . .
H H16B -0.0367 1.1215 -0.3076 0.050 Uiso calc 1 . .
H H16C 0.0570 1.1797 -0.3054 0.050 Uiso calc 1 . .
C C12' -0.3134(2) 0.9720(2) -0.2225(2) 0.0290(7) Uani d 1 . .
H H12' -0.3183 1.0060 -0.2762 0.035 Uiso calc 1 . .
C C14 0.0843(2) 1.0479(2) -0.27263(19) 0.0272(7) Uani d 1 . .
C C13 0.1725(2) 1.0494(2) -0.2994(2) 0.0348(8) Uani d 1 . .
H H13 0.1948 1.1043 -0.3197 0.042 Uiso calc 1 . .
O O2' -0.5221(2) 0.78754(19) 0.0748(3) 0.0772(11) Uani d 1 . .
C C11' -0.3520(2) 0.8869(2) -0.2253(2) 0.0304(7) Uani d 1 . .
C C13' -0.2677(2) 1.0080(2) -0.1422(2) 0.0290(7) Uani d 1 . .
H H13' -0.2418 1.0665 -0.1422 0.035 Uiso calc 1 . .
C C8 -0.2873(3) 0.7777(2) -0.5298(2) 0.0446(9) Uani d 1 . .
H H8A -0.2381 0.7322 -0.5288 0.067 Uiso calc 1 . .
H H8B -0.3174 0.7896 -0.5920 0.067 Uiso calc 1 . .
H H8C -0.3347 0.7560 -0.4959 0.067 Uiso calc 1 . .
C C15' -0.4070(3) 0.8492(2) -0.3117(2) 0.0433(9) Uani d 1 . .
H H3'1 -0.4013 0.8895 -0.3615 0.065 Uiso calc 1 . .
H H3'2 -0.4736 0.8435 -0.3067 0.065 Uiso calc 1 . .
H H3'3 -0.3819 0.7901 -0.3230 0.065 Uiso calc 1 . .
C C15 0.2608(2) 0.8103(3) -0.2595(2) 0.0421(9) Uani d 1 . .
H H15A 0.2970 0.8056 -0.1983 0.063 Uiso calc 1 . .
H H15B 0.3043 0.8149 -0.3021 0.063 Uiso calc 1 . .
H H15C 0.2212 0.7570 -0.2732 0.063 Uiso calc 1 . .
C C12 0.2280(2) 0.9737(2) -0.2972(2) 0.0366(8) Uani d 1 . .
H H12 0.2868 0.9772 -0.3170 0.044 Uiso calc 1 . .
C C3' -0.4458(3) 0.8152(2) 0.0651(3) 0.0499(10) Uani d 1 . .
C C7A' -0.4956(5) 0.9670(5) 0.0962(8) 0.059(2) Uani d 0.555(7) A 1
H H7A1 -0.5440 0.9687 0.0408 0.071 Uiso calc 0.555(7) A 1
H H7A2 -0.5264 0.9508 0.1474 0.071 Uiso calc 0.555(7) A 1
C C8A' -0.4474(4) 1.0547(4) 0.1120(5) 0.050(2) Uani d 0.555(7) A 1
H H8A1 -0.3936 1.0492 0.1615 0.075 Uiso calc 0.555(7) A 1
H H8A2 -0.4917 1.0994 0.1274 0.075 Uiso calc 0.555(7) A 1
H H8A3 -0.4251 1.0735 0.0575 0.075 Uiso calc 0.555(7) A 1
C C7B' -0.4663(6) 0.9414(5) 0.1581(6) 0.0317(19) Uani d 0.445(7) A 2
H H7B1 -0.4485 1.0055 0.1617 0.038 Uiso calc 0.445(7) A 2
H H7B2 -0.5349 0.9392 0.1343 0.038 Uiso calc 0.445(7) A 2
C C8B' -0.4528(5) 0.9071(6) 0.2546(6) 0.043(2) Uani d 0.445(7) A 2
H H8B1 -0.4764 0.8455 0.2548 0.065 Uiso calc 0.445(7) A 2
H H8B2 -0.4877 0.9455 0.2897 0.065 Uiso calc 0.445(7) A 2
H H8B3 -0.3856 0.9082 0.2811 0.065 Uiso calc 0.445(7) A 2

loop_
_atom_site_aniso_label
_atom_site_aniso_U_11
_atom_site_aniso_U_22
_atom_site_aniso_U_33
_atom_site_aniso_U_12
_atom_site_aniso_U_13
_atom_site_aniso_U_23
S1 0.0266(4) 0.0218(4) 0.0167(3) -0.0018(3) 0.0055(3) -0.0007(3)
S2 0.0321(4) 0.0230(4) 0.0364(4) 0.0024(3) 0.0098(3) 0.0027(3)
O1 0.0309(11) 0.0270(11) 0.0181(10) -0.0065(9) 0.0018(8) 0.0002(9)
O2 0.0308(11) 0.0222(11) 0.0274(11) -0.0013(9) 0.0027(9) 0.0056(9)
N2' 0.0287(13) 0.0192(12) 0.0243(13) -0.0049(10) 0.0079(10) -0.0017(10)
N1 0.0256(12) 0.0169(12) 0.0169(12) -0.0017(9) 0.0071(9) -0.0031(10)
N2 0.0316(13) 0.0152(11) 0.0168(12) 0.0004(10) 0.0050(10) 0.0010(10)
C2 0.0179(13) 0.0200(14) 0.0204(14) 0.0008(11) 0.0070(11) -0.0023(12)
C5 0.0225(14) 0.0189(14) 0.0184(14) -0.0010(11) 0.0063(11) -0.0029(12)
N1' 0.0250(13) 0.0228(13) 0.0239(13) -0.0058(10) 0.0074(10) -0.0033(10)
C4 0.0276(15) 0.0203(14) 0.0209(14) -0.0030(12) 0.0084(12) -0.0030(12)
C6 0.0274(15) 0.0158(13) 0.0161(14) 0.0006(11) 0.0049(11) 0.0004(11)
C6' 0.0288(15) 0.0207(14) 0.0259(15) -0.0053(12) 0.0119(12) -0.0054(13)
C14' 0.0159(14) 0.0205(14) 0.0316(16) 0.0027(11) 0.0063(12) 0.0011(12)
C1' 0.0311(16) 0.0266(16) 0.0307(17) -0.0075(13) 0.0077(13) 0.0010(13)
C3 0.0219(14) 0.0221(15) 0.0214(15) 0.0016(11) 0.0072(11) -0.0015(12)
C10' 0.0396(18) 0.0244(15) 0.0285(17) -0.0106(13) 0.0181(14) -0.0056(14)
O1' 0.0527(17) 0.0398(15) 0.140(3) -0.0169(13) 0.0657(19) -0.0429(17)
C5' 0.0310(16) 0.0253(16) 0.0264(16) -0.0050(12) 0.0128(13) -0.0003(13)
C11 0.0276(16) 0.0446(19) 0.0212(15) 0.0020(14) 0.0040(12) -0.0039(14)
C9' 0.0226(15) 0.0207(14) 0.0295(16) 0.0010(11) 0.0129(12) -0.0039(12)
C9 0.0282(15) 0.0249(15) 0.0138(14) -0.0062(12) 0.0034(11) -0.0012(12)
C10 0.0273(16) 0.0288(16) 0.0180(14) -0.0021(12) 0.0046(12) -0.0005(12)
C16' 0.0282(16) 0.0177(14) 0.0386(18) -0.0026(12) 0.0030(13) 0.0005(13)
C2' 0.0316(16) 0.0238(15) 0.0162(14) -0.0030(12) 0.0052(12) 0.0039(12)
C4' 0.0300(16) 0.0274(16) 0.0171(14) -0.0040(12) 0.0077(12) 0.0031(12)
C7 0.0302(16) 0.0400(18) 0.0194(15) -0.0028(14) 0.0021(12) 0.0006(14)
C1 0.050(2) 0.0220(15) 0.0257(16) -0.0104(14) 0.0039(14) -0.0001(13)
C16 0.050(2) 0.0264(16) 0.0251(16) -0.0083(14) 0.0100(14) 0.0013(13)
C12' 0.0326(17) 0.0257(16) 0.0315(17) 0.0061(13) 0.0133(13) 0.0064(14)
C14 0.0345(17) 0.0302(16) 0.0166(14) -0.0075(13) 0.0042(12) 0.0007(13)
C13 0.0389(19) 0.0416(19) 0.0249(16) -0.0154(15) 0.0084(14) 0.0032(15)
O2' 0.0587(18) 0.0531(17) 0.139(3) -0.0233(14) 0.069(2) -0.0380(19)
C11' 0.0317(17) 0.0310(17) 0.0316(17) -0.0010(13) 0.0136(13) -0.0023(14)
C13' 0.0251(16) 0.0206(15) 0.0420(19) 0.0016(12) 0.0085(13) 0.0033(14)
C8 0.058(2) 0.052(2) 0.0238(17) -0.0221(18) 0.0064(16) -0.0058(16)
C15' 0.055(2) 0.049(2) 0.0278(18) -0.0102(17) 0.0109(16) -0.0017(16)
C15 0.0326(18) 0.060(2) 0.0347(19) 0.0101(16) 0.0073(14) -0.0096(17)
C12 0.0258(17) 0.058(2) 0.0282(17) -0.0070(15) 0.0093(13) -0.0019(16)
C3' 0.046(2) 0.038(2) 0.077(3) -0.0149(17) 0.039(2) -0.0178(19)
C7A' 0.042(4) 0.052(5) 0.091(7) 0.007(4) 0.033(5) -0.015(5)
C8A' 0.035(4) 0.037(4) 0.080(5) 0.009(3) 0.015(3) -0.023(4)
C7B' 0.030(4) 0.022(4) 0.047(5) 0.005(3) 0.016(4) -0.008(4)
C8B' 0.032(4) 0.050(5) 0.051(5) -0.005(4) 0.012(4) -0.011(4)

loop_
_atom_type_symbol
_atom_type_description
_atom_type_scat_dispersion_real
_atom_type_scat_dispersion_imag
_atom_type_scat_source
C C 0.0033 0.0016 'International Tables Vol C Tables 4.2.6.8 and 6.1.1.4'
H H 0.0000 0.0000 'International Tables Vol C Tables 4.2.6.8 and 6.1.1.4'
N N 0.0061 0.0033 'International Tables Vol C Tables 4.2.6.8 and 6.1.1.4'
O O 0.0106 0.0060 'International Tables Vol C Tables 4.2.6.8 and 6.1.1.4'
S S 0.1246 0.1234 'International Tables Vol C Tables 4.2.6.8 and 6.1.1.4'

loop_
_geom_angle_atom_site_label_1
_geom_angle_atom_site_label_2
_geom_angle_atom_site_label_3
_geom_angle
C3 O1 C7 115.5(2)
C2' N2' C4' 124.5(2)
C2' N2' H2' 117.8
C4' N2' H2' 117.8
C2 N1 C6 125.8(2)
C2 N1 H1 117.1
C6 N1 H1 117.1
C2 N2 C4 122.8(2)
C2 N2 H2 118.6
C4 N2 H2 118.6
N1 C2 N2 117.1(2)
N1 C2 S1 122.8(2)
N2 C2 S1 120.1(2)
C4 C5 C3 126.5(3)
C4 C5 C6 120.9(2)
C3 C5 C6 112.6(2)
C2' N1' C6' 125.1(2)
C2' N1' H1' 117.4
C6' N1' H1' 117.4
C5 C4 N2 118.7(2)
C5 C4 C1 127.4(3)
N2 C4 C1 113.9(2)
N1 C6 C5 109.1(2)
N1 C6 C9 110.1(2)
C5 C6 C9 112.7(2)
N1 C6 H6 108.2
C5 C6 H6 108.2
C9 C6 H6 108.2
N1' C6' C5' 108.9(2)
N1' C6' C9' 109.8(2)
C5' C6' C9' 113.9(2)
N1' C6' H6' 108.0
C5' C6' H6' 108.0
C9' C6' H6' 108.0
C13' C14' C9' 117.3(3)
C13' C14' C16' 120.5(3)
C9' C14' C16' 122.2(3)
C4' C1' H1'1 109.5
C4' C1' H1'2 109.5
H1'1 C1' H1'2 109.5
C4' C1' H1'3 109.5
H1'1 C1' H1'3 109.5
H1'2 C1' H1'3 109.5
O2 C3 O1 123.2(3)
O2 C3 C5 121.2(3)
O1 C3 C5 115.6(2)
C11' C10' C9' 122.3(3)
C11' C10' H10' 118.8
C9' C10' H10' 118.8
C3' O1' C7B' 113.4(4)
C3' O1' C7A' 116.2(4)
C4' C5' C3' 122.0(3)
C4' C5' C6' 120.3(3)
C3' C5' C6' 117.7(3)
C12 C11 C10 117.4(3)
C12 C11 C15 121.9(3)
C10 C11 C15 120.7(3)
C10' C9' C14' 119.7(3)
C10' C9' C6' 119.4(2)
C14' C9' C6' 120.9(3)
C10 C9 C14 119.7(3)
C10 C9 C6 118.3(2)
C14 C9 C6 122.0(3)
C9 C10 C11 122.4(3)
C9 C10 H10 118.8
C11 C10 H10 118.8
C14' C16' H2'1 109.5
C14' C16' H2'2 109.5
H2'1 C16' H2'2 109.5
C14' C16' H2'3 109.5
H2'1 C16' H2'3 109.5
H2'2 C16' H2'3 109.5
N1' C2' N2' 115.6(3)
N1' C2' S2 123.1(2)
N2' C2' S2 121.4(2)
C5' C4' N2' 118.8(3)
C5' C4' C1' 127.5(3)
N2' C4' C1' 113.7(2)
O1 C7 C8 106.6(3)
O1 C7 H7A 110.4
C8 C7 H7A 110.4
O1 C7 H7B 110.4
C8 C7 H7B 110.4
H7A C7 H7B 108.6
C4 C1 H1A 109.5
C4 C1 H1B 109.5
H1A C1 H1B 109.5
C4 C1 H1C 109.5
H1A C1 H1C 109.5
H1B C1 H1C 109.5
C14 C16 H16A 109.5
C14 C16 H16B 109.5
H16A C16 H16B 109.5
C14 C16 H16C 109.5
H16A C16 H16C 109.5
H16B C16 H16C 109.5
C13' C12' C11' 120.6(3)
C13' C12' H12' 119.7
C11' C12' H12' 119.7
C13 C14 C9 117.4(3)
C13 C14 C16 119.9(3)
C9 C14 C16 122.7(3)
C12 C13 C14 122.0(3)
C12 C13 H13 119.0
C14 C13 H13 119.0
C12' C11' C10' 117.7(3)
C12' C11' C15' 120.9(3)
C10' C11' C15' 121.4(3)
C12' C13' C14' 122.3(3)
C12' C13' H13' 118.8
C14' C13' H13' 118.8
C7 C8 H8A 109.5
C7 C8 H8B 109.5
H8A C8 H8B 109.5
C7 C8 H8C 109.5
H8A C8 H8C 109.5
H8B C8 H8C 109.5
C11' C15' H3'1 109.5
C11' C15' H3'2 109.5
H3'1 C15' H3'2 109.5
C11' C15' H3'3 109.5
H3'1 C15' H3'3 109.5
H3'2 C15' H3'3 109.5
C11 C15 H15A 109.5
C11 C15 H15B 109.5
H15A C15 H15B 109.5
C11 C15 H15C 109.5
H15A C15 H15C 109.5
H15B C15 H15C 109.5
C13 C12 C11 121.1(3)
C13 C12 H12 119.5
C11 C12 H12 119.5
O2' C3' O1' 122.2(3)
O2' C3' C5' 127.3(3)
O1' C3' C5' 110.5(3)
C8A' C7A' O1' 105.4(5)
C8A' C7A' H7A1 110.7
O1' C7A' H7A1 110.7
C8A' C7A' H7A2 110.7
O1' C7A' H7A2 110.7
H7A1 C7A' H7A2 108.8
C7A' C8A' H8A1 109.5
C7A' C8A' H8A2 109.5
H8A1 C8A' H8A2 109.5
C7A' C8A' H8A3 109.5
H8A1 C8A' H8A3 109.5
H8A2 C8A' H8A3 109.5
C8B' C7B' O1' 123.0(6)
C8B' C7B' H7B1 106.6
O1' C7B' H7B1 106.6
C8B' C7B' H7B2 106.6
O1' C7B' H7B2 106.6
H7B1 C7B' H7B2 106.5
C7B' C8B' H8B1 109.5
C7B' C8B' H8B2 109.5
H8B1 C8B' H8B2 109.5
C7B' C8B' H8B3 109.5
H8B1 C8B' H8B3 109.5
H8B2 C8B' H8B3 109.5

loop_
_geom_bond_atom_site_label_1
_geom_bond_atom_site_label_2
_geom_bond_distance
S1 C2 1.698(3)
S2 C2' 1.687(3)
O1 C3 1.331(3)
O1 C7 1.459(3)
O2 C3 1.217(3)
N2' C2' 1.361(4)
N2' C4' 1.389(4)
N2' H2' 0.8800
N1 C2 1.310(3)
N1 C6 1.460(3)
N1 H1 0.8800
N2 C2 1.360(3)
N2 C4 1.398(3)
N2 H2 0.8800
C5 C4 1.343(4)
C5 C3 1.467(4)
C5 C6 1.513(4)
N1' C2' 1.328(4)
N1' C6' 1.477(4)
N1' H1' 0.8800
C4 C1 1.499(4)
C6 C9 1.529(4)
C6 H6 1.0000
C6' C5' 1.511(4)
C6' C9' 1.533(4)
C6' H6' 1.0000
C14' C13' 1.391(4)
C14' C9' 1.405(4)
C14' C16' 1.503(4)
C1' C4' 1.492(4)
C1' H1'1 0.9800
C1' H1'2 0.9800
C1' H1'3 0.9800
C10' C11' 1.388(4)
C10' C9' 1.389(4)
C10' H10' 0.9500
O1' C3' 1.344(4)
O1' C7B' 1.527(7)
O1' C7A' 1.536(7)
C5' C4' 1.351(4)
C5' C3' 1.459(4)
C11 C12 1.383(5)
C11 C10 1.397(4)
C11 C15 1.508(5)
C9 C10 1.395(4)
C9 C14 1.404(4)
C10 H10 0.9500
C16' H2'1 0.9800
C16' H2'2 0.9800
C16' H2'3 0.9800
C7 C8 1.489(4)
C7 H7A 0.9900
C7 H7B 0.9900
C1 H1A 0.9800
C1 H1B 0.9800
C1 H1C 0.9800
C16 C14 1.501(4)
C16 H16A 0.9800
C16 H16B 0.9800
C16 H16C 0.9800
C12' C13' 1.382(4)
C12' C11' 1.383(4)
C12' H12' 0.9500
C14 C13 1.403(4)
C13 C12 1.381(5)
C13 H13 0.9500
O2' C3' 1.208(4)
C11' C15' 1.512(5)
C13' H13' 0.9500
C8 H8A 0.9800
C8 H8B 0.9800
C8 H8C 0.9800
C15' H3'1 0.9800
C15' H3'2 0.9800
C15' H3'3 0.9800
C15 H15A 0.9800
C15 H15B 0.9800
C15 H15C 0.9800
C12 H12 0.9500
C7A' C8A' 1.479(10)
C7A' H7A1 0.9900
C7A' H7A2 0.9900
C8A' H8A1 0.9800
C8A' H8A2 0.9800
C8A' H8A3 0.9800
C7B' C8B' 1.527(12)
C7B' H7B1 0.9900
C7B' H7B2 0.9900
C8B' H8B1 0.9800
C8B' H8B2 0.9800
C8B' H8B3 0.9800

loop_
_geom_hbond_atom_site_label_D
_geom_hbond_atom_site_label_H
_geom_hbond_atom_site_label_A
_geom_hbond_site_symmetry_A
_geom_hbond_distance_DH
_geom_hbond_distance_HA
_geom_hbond_distance_DA
_geom_hbond_angle_DHA
N1 H1 S1 3_575 0.88 2.47 3.315(2) 160
N1' H1' S1 1_555 0.88 2.49 3.316(2) 156
N2 H2 S2 1_555 0.88 2.65 3.431(2) 148
N2' H2' O2 2_444 0.88 1.97 2.833(3) 168
C1 H1C O2' 4_675 0.98 2.58 3.477(5) 152
C1' H1'2 O2 2_444 0.98 2.56 3.377(4) 141
C16 H16A S1 3_575 0.98 2.77 3.717(3) 162

loop_
_geom_torsion_atom_site_label_1
_geom_torsion_atom_site_label_2
_geom_torsion_atom_site_label_3
_geom_torsion_atom_site_label_4
_geom_torsion
C6 N1 C2 N2 -9.6(4)
C6 N1 C2 S1 171.3(2)
C4 N2 C2 N1 -11.8(4)
C4 N2 C2 S1 167.3(2)
C3 C5 C4 N2 -175.8(2)
C6 C5 C4 N2 3.9(4)
C3 C5 C4 C1 3.6(5)
C6 C5 C4 C1 -176.7(3)
C2 N2 C4 C5 14.3(4)
C2 N2 C4 C1 -165.2(3)
C2 N1 C6 C5 24.5(3)
C2 N1 C6 C9 -99.7(3)
C4 C5 C6 N1 -20.8(3)
C3 C5 C6 N1 159.0(2)
C4 C5 C6 C9 101.9(3)
C3 C5 C6 C9 -78.3(3)
C2' N1' C6' C5' 29.5(4)
C2' N1' C6' C9' -95.9(3)
C7 O1 C3 O2 1.9(4)
C7 O1 C3 C5 -177.8(2)
C4 C5 C3 O2 -178.8(3)
C6 C5 C3 O2 1.5(4)
C4 C5 C3 O1 0.9(4)
C6 C5 C3 O1 -178.8(2)
N1' C6' C5' C4' -22.4(4)
C9' C6' C5' C4' 100.5(3)
N1' C6' C5' C3' 157.5(3)
C9' C6' C5' C3' -79.6(4)
C11' C10' C9' C14' 0.8(4)
C11' C10' C9' C6' -178.6(3)
C13' C14' C9' C10' -2.3(4)
C16' C14' C9' C10' 176.4(3)
C13' C14' C9' C6' 177.1(2)
C16' C14' C9' C6' -4.2(4)
N1' C6' C9' C10' 78.3(3)
C5' C6' C9' C10' -44.1(3)
N1' C6' C9' C14' -101.1(3)
C5' C6' C9' C14' 136.5(3)
N1 C6 C9 C10 69.9(3)
C5 C6 C9 C10 -52.2(3)
N1 C6 C9 C14 -109.4(3)
C5 C6 C9 C14 128.5(3)
C14 C9 C10 C11 -0.2(4)
C6 C9 C10 C11 -179.5(3)
C12 C11 C10 C9 -1.3(4)
C15 C11 C10 C9 177.6(3)
C6' N1' C2' N2' -15.3(4)
C6' N1' C2' S2 166.0(2)
C4' N2' C2' N1' -8.7(4)
C4' N2' C2' S2 170.1(2)
C3' C5' C4' N2' -176.1(3)
C6' C5' C4' N2' 3.7(4)
C3' C5' C4' C1' 1.9(5)
C6' C5' C4' C1' -178.3(3)
C2' N2' C4' C5' 14.1(4)
C2' N2' C4' C1' -164.1(3)
C3 O1 C7 C8 170.5(3)
C10 C9 C14 C13 1.1(4)
C6 C9 C14 C13 -179.7(3)
C10 C9 C14 C16 -178.4(3)
C6 C9 C14 C16 0.9(4)
C9 C14 C13 C12 -0.4(4)
C16 C14 C13 C12 179.1(3)
C13' C12' C11' C10' -1.5(4)
C13' C12' C11' C15' 176.3(3)
C9' C10' C11' C12' 1.1(4)
C9' C10' C11' C15' -176.6(3)
C11' C12' C13' C14' -0.1(4)
C9' C14' C13' C12' 2.0(4)
C16' C14' C13' C12' -176.7(3)
C14 C13 C12 C11 -1.2(5)
C10 C11 C12 C13 2.0(5)
C15 C11 C12 C13 -176.9(3)
C7B' O1' C3' O2' 25.2(7)
C7A' O1' C3' O2' -18.2(8)
C7B' O1' C3' C5' -154.5(5)
C7A' O1' C3' C5' 162.2(5)
C4' C5' C3' O2' -3.2(7)
C6' C5' C3' O2' 177.0(4)
C4' C5' C3' O1' 176.4(3)
C6' C5' C3' O1' -3.4(5)
C3' O1' C7A' C8A' -175.3(6)
C3' O1' C7B' C8B' 65.6(8)

_cod_database_fobs_code 1556848
